data_2230724
loop_
_publ_author_name
'Arshad, Muhammad Nadeem'
'Khan, Islam Ullah'
'Zia-ur-Rehman, Muhammad'
'Rafique, H. M.'
'Holman, K. Travis'

_publ_section_title
;
 Methyl
 4-hydroxy-2-isopropyl-1,1-dioxo-2<i>H</i>-1,2-benzothiazine-3-carboxylate
;
_journal_coeditor_code IM2299
_journal_issue 7
_journal_name_full 'Acta Crystallographica Section E'
_journal_page_first o1823
_journal_page_last o1824
_journal_paper_doi 10.1107/S1600536811024573
_journal_volume 67
_journal_year 2011
_chemical_formula_iupac 'C13 H15 N O5 S'
_chemical_formula_moiety 'C13 H15 N O5 S'
_chemical_formula_sum 'C13 H15 N O5 S'
_chemical_formula_weight 297.32
_chemical_name_systematic
;
Methyl 4-hydroxy-2-isopropyl-1,1-dioxo-2<i>H</i>-1,2-benzothiazine-3-carboxylate
;
_space_group_IT_number 14
_symmetry_cell_setting monoclinic
_symmetry_space_group_name_Hall '-P 2yn'
_symmetry_space_group_name_H-M 'P 1 21/n 1'
_atom_sites_solution_hydrogens geom
_atom_sites_solution_primary direct
_atom_sites_solution_secondary difmap
_audit_creation_method SHELXL-97
_cell_angle_alpha 90.00
_cell_angle_beta 105.7820(10)
_cell_angle_gamma 90.00
_cell_formula_units_Z 4
_cell_length_a 11.3896(6)
_cell_length_b 9.8421(5)
_cell_length_c 12.7680(7)
_cell_measurement_reflns_used 7059
_cell_measurement_temperature 100(2)
_cell_measurement_theta_max 28.37
_cell_measurement_theta_min 2.65
_cell_volume 1377.31(13)
_computing_cell_refinement 'SAINT (Bruker, 2001)'
_computing_data_collection 'APEX2 (Bruker, 2001)'
_computing_data_reduction 'SAINT (Bruker, 2001)'
_computing_molecular_graphics
;
ORTEP-3 (Farrugia, 1997) and PLATON (Spek, 2009)
;
_computing_publication_material
;
WinGX (Farrugia, 1999) and PLATON (Spek, 2009)
;
_computing_structure_refinement 'SHELXL97 (Sheldrick, 2008)'
_computing_structure_solution 'SHELXS97 (Sheldrick, 2008)'
_diffrn_ambient_temperature 100(2)
_diffrn_measured_fraction_theta_full 0.994
_diffrn_measured_fraction_theta_max 0.979
_diffrn_measurement_device_type
;
Siemens SMART 1K diffractometer with a Bruker APEXII detector
;
_diffrn_measurement_method '\f and \w'
_diffrn_radiation_monochromator graphite
_diffrn_radiation_source 'fine-focus sealed tube'
_diffrn_radiation_type MoK\a
_diffrn_radiation_wavelength 0.71073
_diffrn_reflns_av_R_equivalents 0.0243
_diffrn_reflns_av_sigmaI/netI 0.0198
_diffrn_reflns_limit_h_max 15
_diffrn_reflns_limit_h_min -15
_diffrn_reflns_limit_k_max 12
_diffrn_reflns_limit_k_min -13
_diffrn_reflns_limit_l_max 16
_diffrn_reflns_limit_l_min -16
_diffrn_reflns_number 16137
_diffrn_reflns_theta_full 28.00
_diffrn_reflns_theta_max 28.38
_diffrn_reflns_theta_min 2.13
_diffrn_standards_number 0
_exptl_absorpt_coefficient_mu 0.254
_exptl_absorpt_correction_T_max 0.9486
_exptl_absorpt_correction_T_min 0.8988
_exptl_absorpt_correction_type multi-scan
_exptl_absorpt_process_details '(SADABS; Bruker 2001)'
_exptl_crystal_colour colorless
_exptl_crystal_density_diffrn 1.434
_exptl_crystal_density_method 'not measured'
_exptl_crystal_description needle
_exptl_crystal_F_000 624
_exptl_crystal_size_max 0.43
_exptl_crystal_size_mid 0.27
_exptl_crystal_size_min 0.27
_refine_diff_density_max 0.433
_refine_diff_density_min -0.399
_refine_ls_extinction_method none
_refine_ls_goodness_of_fit_ref 1.059
_refine_ls_hydrogen_treatment mixed
_refine_ls_matrix_type full
_refine_ls_number_parameters 187
_refine_ls_number_reflns 3380
_refine_ls_number_restraints 0
_refine_ls_restrained_S_all 1.059
_refine_ls_R_factor_all 0.0394
_refine_ls_R_factor_gt 0.0338
_refine_ls_shift/su_max 0.000
_refine_ls_shift/su_mean 0.000
_refine_ls_structure_factor_coef Fsqd
_refine_ls_weighting_details 'calc w=1/[\s^2^(Fo^2^)+(0.0464P)^2^+0.6953P] where P=(Fo^2^+2Fc^2^)/3'
_refine_ls_weighting_scheme calc
_refine_ls_wR_factor_gt 0.0888
_refine_ls_wR_factor_ref 0.0921
_reflns_number_gt 2967
_reflns_number_total 3380
_reflns_threshold_expression I>2\s(I)
_cod_data_source_file im2299.cif
_cod_data_source_block I
_cod_original_sg_symbol_H-M 'P 21/n'
_cod_database_code 2230724
_cod_database_fobs_code 2230724

loop_
_symmetry_equiv_pos_as_xyz
'x, y, z'
'-x+1/2, y+1/2, -z+1/2'
'-x, -y, -z'
'x-1/2, -y-1/2, z-1/2'

loop_
_atom_site_type_symbol
_atom_site_label
_atom_site_fract_x
_atom_site_fract_y
_atom_site_fract_z
_atom_site_U_iso_or_equiv
_atom_site_adp_type
_atom_site_calc_flag
_atom_site_refinement_flags
_atom_site_occupancy
_atom_site_symmetry_multiplicity
_atom_site_disorder_assembly
_atom_site_disorder_group
S S1 0.45158(3) 0.80155(3) 0.24103(3) 0.01449(10) Uani d . 1 1 . .
O O1 0.41963(9) 0.73289(10) 0.32827(8) 0.0204(2) Uani d . 1 1 . .
O O2 0.46334(9) 0.72358(10) 0.14956(8) 0.0208(2) Uani d . 1 1 . .
O O4 0.32490(9) 1.14730(11) -0.03579(8) 0.0239(2) Uani d . 1 1 . .
O O5 0.19108(9) 1.00457(10) 0.00818(8) 0.0206(2) Uani d . 1 1 . .
O O3 0.54813(10) 1.14548(11) 0.08196(9) 0.0235(2) Uani d . 1 1 . .
N N1 0.35223(10) 0.92191(11) 0.19471(9) 0.0148(2) Uani d . 1 1 . .
C C1 0.58852(11) 0.89070(13) 0.29337(10) 0.0144(2) Uani d . 1 1 . .
C C2 0.67716(12) 0.84231(14) 0.38274(11) 0.0167(3) Uani d . 1 1 . .
H H2 0.6646 0.7626 0.4174 0.020 Uiso calc R 1 1 . .
C C3 0.78531(12) 0.91527(15) 0.41972(11) 0.0194(3) Uani d . 1 1 . .
H H3 0.8463 0.8834 0.4788 0.023 Uiso calc R 1 1 . .
C C4 0.80243(13) 1.03493(15) 0.36896(12) 0.0213(3) Uani d . 1 1 . .
H H4 0.8745 1.0835 0.3950 0.026 Uiso calc R 1 1 . .
C C5 0.71319(13) 1.08340(15) 0.27951(11) 0.0207(3) Uani d . 1 1 . .
H H5 0.7258 1.1639 0.2459 0.025 Uiso calc R 1 1 . .
C C6 0.60455(12) 1.01095(14) 0.24018(11) 0.0163(3) Uani d . 1 1 . .
C C7 0.50866(12) 1.05859(14) 0.14559(11) 0.0171(3) Uani d . 1 1 . .
C C8 0.39091(12) 1.01442(13) 0.12351(11) 0.0159(3) Uani d . 1 1 . .
C C9 0.30108(12) 1.06172(14) 0.02519(11) 0.0180(3) Uani d . 1 1 . .
C C10 0.09884(14) 1.05700(17) -0.08516(12) 0.0271(3) Uani d . 1 1 . .
H H10A 0.0828 1.1505 -0.0728 0.041 Uiso calc R 1 1 . .
H H10B 0.0252 1.0051 -0.0954 0.041 Uiso calc R 1 1 . .
H H10C 0.1276 1.0500 -0.1490 0.041 Uiso calc R 1 1 . .
C C11 0.28252(12) 0.98889(14) 0.26547(11) 0.0181(3) Uani d . 1 1 . .
H H11 0.2354 1.0621 0.2214 0.022 Uiso calc R 1 1 . .
C C13 0.36474(14) 1.05728(17) 0.36523(12) 0.0258(3) Uani d . 1 1 . .
H H13A 0.4031 0.9894 0.4173 0.039 Uiso calc R 1 1 . .
H H13B 0.3170 1.1166 0.3970 0.039 Uiso calc R 1 1 . .
H H13C 0.4262 1.1091 0.3444 0.039 Uiso calc R 1 1 . .
C C12 0.18920(13) 0.89440(17) 0.29256(13) 0.0263(3) Uani d . 1 1 . .
H H12A 0.1452 0.8473 0.2280 0.039 Uiso calc R 1 1 . .
H H12B 0.1332 0.9466 0.3205 0.039 Uiso calc R 1 1 . .
H H12C 0.2303 0.8297 0.3464 0.039 Uiso calc R 1 1 . .
H H3O 0.482(2) 1.167(2) 0.0300(17) 0.039 Uiso d . 1 1 . .

loop_
_atom_site_aniso_label
_atom_site_aniso_U_11
_atom_site_aniso_U_22
_atom_site_aniso_U_33
_atom_site_aniso_U_12
_atom_site_aniso_U_13
_atom_site_aniso_U_23
S1 0.01430(16) 0.01178(16) 0.01607(17) 0.00005(11) 0.00187(12) 0.00036(11)
O1 0.0185(5) 0.0178(5) 0.0237(5) -0.0013(4) 0.0035(4) 0.0067(4)
O2 0.0194(5) 0.0180(5) 0.0225(5) 0.0020(4) 0.0015(4) -0.0060(4)
O4 0.0277(5) 0.0229(5) 0.0188(5) 0.0008(4) 0.0023(4) 0.0069(4)
O5 0.0186(5) 0.0226(5) 0.0176(5) 0.0017(4) -0.0002(4) 0.0023(4)
O3 0.0259(5) 0.0252(5) 0.0178(5) -0.0055(4) 0.0033(4) 0.0078(4)
N1 0.0158(5) 0.0139(5) 0.0145(5) 0.0027(4) 0.0041(4) 0.0021(4)
C1 0.0147(6) 0.0149(6) 0.0138(6) -0.0013(5) 0.0043(5) -0.0027(5)
C2 0.0189(6) 0.0158(6) 0.0157(6) 0.0011(5) 0.0055(5) 0.0003(5)
C3 0.0172(6) 0.0237(7) 0.0157(6) 0.0019(5) 0.0020(5) -0.0018(5)
C4 0.0175(6) 0.0252(7) 0.0205(7) -0.0058(5) 0.0042(5) -0.0036(6)
C5 0.0225(7) 0.0209(7) 0.0190(7) -0.0056(5) 0.0063(5) 0.0019(5)
C6 0.0179(6) 0.0180(6) 0.0134(6) -0.0011(5) 0.0048(5) -0.0003(5)
C7 0.0228(7) 0.0153(6) 0.0137(6) -0.0013(5) 0.0054(5) 0.0003(5)
C8 0.0199(6) 0.0142(6) 0.0133(6) 0.0006(5) 0.0037(5) 0.0007(5)
C9 0.0214(6) 0.0160(6) 0.0161(6) 0.0020(5) 0.0040(5) -0.0008(5)
C10 0.0232(7) 0.0304(8) 0.0220(7) 0.0037(6) -0.0036(6) 0.0038(6)
C11 0.0191(6) 0.0181(6) 0.0182(7) 0.0042(5) 0.0072(5) 0.0004(5)
C13 0.0286(8) 0.0290(8) 0.0211(7) 0.0014(6) 0.0091(6) -0.0053(6)
C12 0.0212(7) 0.0291(8) 0.0314(8) 0.0017(6) 0.0117(6) 0.0037(6)

loop_
_atom_type_symbol
_atom_type_description
_atom_type_scat_dispersion_real
_atom_type_scat_dispersion_imag
_atom_type_scat_source
C C 0.0033 0.0016 'International Tables Vol C Tables 4.2.6.8 and 6.1.1.4'
H H 0.0000 0.0000 'International Tables Vol C Tables 4.2.6.8 and 6.1.1.4'
N N 0.0061 0.0033 'International Tables Vol C Tables 4.2.6.8 and 6.1.1.4'
O O 0.0106 0.0060 'International Tables Vol C Tables 4.2.6.8 and 6.1.1.4'
S S 0.1246 0.1234 'International Tables Vol C Tables 4.2.6.8 and 6.1.1.4'

loop_
_geom_angle_atom_site_label_1
_geom_angle_atom_site_label_2
_geom_angle_atom_site_label_3
_geom_angle_site_symmetry_1
_geom_angle_site_symmetry_3
_geom_angle
_geom_angle_publ_flag
O1 S1 O2 . . 118.74(6) ?
O1 S1 N1 . . 109.04(6) ?
O2 S1 N1 . . 107.59(6) ?
O1 S1 C1 . . 109.10(6) ?
O2 S1 C1 . . 107.90(6) ?
N1 S1 C1 . . 103.39(6) ?
C9 O5 C10 . . 114.88(11) ?
C7 O3 H3O . . 104.6(14) ?
C8 N1 C11 . . 113.82(10) ?
C8 N1 S1 . . 112.76(9) ?
C11 N1 S1 . . 121.74(9) ?
C2 C1 C6 . . 121.84(12) ?
C2 C1 S1 . . 120.95(10) ?
C6 C1 S1 . . 117.20(10) ?
C1 C2 C3 . . 118.74(13) ?
C1 C2 H2 . . 120.6 ?
C3 C2 H2 . . 120.6 ?
C4 C3 C2 . . 120.30(13) ?
C4 C3 H3 . . 119.8 ?
C2 C3 H3 . . 119.8 ?
C3 C4 C5 . . 120.81(13) ?
C3 C4 H4 . . 119.6 ?
C5 C4 H4 . . 119.6 ?
C4 C5 C6 . . 119.86(13) ?
C4 C5 H5 . . 120.1 ?
C6 C5 H5 . . 120.1 ?
C5 C6 C1 . . 118.43(12) ?
C5 C6 C7 . . 121.37(12) ?
C1 C6 C7 . . 120.19(12) ?
O3 C7 C8 . . 123.48(12) ?
O3 C7 C6 . . 113.95(12) ?
C8 C7 C6 . . 122.54(12) ?
C7 C8 N1 . . 121.61(12) ?
C7 C8 C9 . . 119.64(12) ?
N1 C8 C9 . . 118.75(11) ?
O4 C9 O5 . . 123.06(12) ?
O4 C9 C8 . . 122.64(13) ?
O5 C9 C8 . . 114.29(12) ?
O5 C10 H10A . . 109.5 ?
O5 C10 H10B . . 109.5 ?
H10A C10 H10B . . 109.5 ?
O5 C10 H10C . . 109.5 ?
H10A C10 H10C . . 109.5 ?
H10B C10 H10C . . 109.5 ?
N1 C11 C13 . . 113.06(11) ?
N1 C11 C12 . . 112.55(11) ?
C13 C11 C12 . . 112.96(12) ?
N1 C11 H11 . . 105.8 ?
C13 C11 H11 . . 105.8 ?
C12 C11 H11 . . 105.8 ?
C11 C13 H13A . . 109.5 ?
C11 C13 H13B . . 109.5 ?
H13A C13 H13B . . 109.5 ?
C11 C13 H13C . . 109.5 ?
H13A C13 H13C . . 109.5 ?
H13B C13 H13C . . 109.5 ?
C11 C12 H12A . . 109.5 ?
C11 C12 H12B . . 109.5 ?
H12A C12 H12B . . 109.5 ?
C11 C12 H12C . . 109.5 ?
H12A C12 H12C . . 109.5 ?
H12B C12 H12C . . 109.5 ?

loop_
_geom_bond_atom_site_label_1
_geom_bond_atom_site_label_2
_geom_bond_site_symmetry_2
_geom_bond_distance
_geom_bond_publ_flag
S1 O1 . 1.4319(10) ?
S1 O2 . 1.4338(10) ?
S1 N1 . 1.6338(11) ?
S1 C1 . 1.7556(13) ?
O4 C9 . 1.2264(17) ?
O5 C9 . 1.3361(17) ?
O5 C10 . 1.4524(16) ?
O3 C7 . 1.3387(16) ?
O3 H3O . 0.88(2) ?
N1 C8 . 1.4378(17) ?
N1 C11 . 1.5072(16) ?
C1 C2 . 1.3862(18) ?
C1 C6 . 1.4009(18) ?
C2 C3 . 1.3926(19) ?
C2 H2 . 0.9300 ?
C3 C4 . 1.383(2) ?
C3 H3 . 0.9300 ?
C4 C5 . 1.390(2) ?
C4 H4 . 0.9300 ?
C5 C6 . 1.3978(19) ?
C5 H5 . 0.9300 ?
C6 C7 . 1.4675(18) ?
C7 C8 . 1.3644(19) ?
C8 C9 . 1.4632(18) ?
C10 H10A . 0.9600 ?
C10 H10B . 0.9600 ?
C10 H10C . 0.9600 ?
C11 C13 . 1.518(2) ?
C11 C12 . 1.521(2) ?
C11 H11 . 0.9800 ?
C13 H13A . 0.9600 ?
C13 H13B . 0.9600 ?
C13 H13C . 0.9600 ?
C12 H12A . 0.9600 ?
C12 H12B . 0.9600 ?
C12 H12C . 0.9600 ?

loop_
_geom_hbond_atom_site_label_D
_geom_hbond_atom_site_label_H
_geom_hbond_atom_site_label_A
_geom_hbond_site_symmetry_A
_geom_hbond_distance_DH
_geom_hbond_distance_HA
_geom_hbond_distance_DA
_geom_hbond_angle_DHA
C4 H4 O2 2_655 0.93 2.49 3.311(2) 147
C3 H3 O2 4_676 0.93 2.46 3.370(2) 165
C11 H11 O1 2 0.98 2.39 3.317(2) 157
O3 H3O O4 . 0.88(2) 1.77(2) 2.578(2) 151(2)

loop_
_geom_torsion_atom_site_label_1
_geom_torsion_atom_site_label_2
_geom_torsion_atom_site_label_3
_geom_torsion_atom_site_label_4
_geom_torsion_site_symmetry_1
_geom_torsion_site_symmetry_2
_geom_torsion_site_symmetry_3
_geom_torsion_site_symmetry_4
_geom_torsion
_geom_torsion_publ_flag
O1 S1 N1 C8 . . . . 167.45(9) ?
O2 S1 N1 C8 . . . . -62.53(10) ?
C1 S1 N1 C8 . . . . 51.48(10) ?
O1 S1 N1 C11 . . . . 26.69(11) ?
O2 S1 N1 C11 . . . . 156.70(10) ?
C1 S1 N1 C11 . . . . -89.28(11) ?
O1 S1 C1 C2 . . . . 31.83(13) ?
O2 S1 C1 C2 . . . . -98.46(12) ?
N1 S1 C1 C2 . . . . 147.76(11) ?
O1 S1 C1 C6 . . . . -149.00(10) ?
O2 S1 C1 C6 . . . . 80.71(11) ?
N1 S1 C1 C6 . . . . -33.07(11) ?
C6 C1 C2 C3 . . . . -0.5(2) ?
S1 C1 C2 C3 . . . . 178.64(10) ?
C1 C2 C3 C4 . . . . 1.1(2) ?
C2 C3 C4 C5 . . . . -0.9(2) ?
C3 C4 C5 C6 . . . . 0.1(2) ?
C4 C5 C6 C1 . . . . 0.5(2) ?
C4 C5 C6 C7 . . . . -179.64(13) ?
C2 C1 C6 C5 . . . . -0.3(2) ?
S1 C1 C6 C5 . . . . -179.45(10) ?
C2 C1 C6 C7 . . . . 179.81(12) ?
S1 C1 C6 C7 . . . . 0.65(17) ?
C5 C6 C7 O3 . . . . 20.73(19) ?
C1 C6 C7 O3 . . . . -159.37(12) ?
C5 C6 C7 C8 . . . . -161.14(13) ?
C1 C6 C7 C8 . . . . 18.8(2) ?
O3 C7 C8 N1 . . . . -179.43(12) ?
C6 C7 C8 N1 . . . . 2.6(2) ?
O3 C7 C8 C9 . . . . 0.6(2) ?
C6 C7 C8 C9 . . . . -177.37(12) ?
C11 N1 C8 C7 . . . . 102.87(14) ?
S1 N1 C8 C7 . . . . -41.11(16) ?
C11 N1 C8 C9 . . . . -77.14(15) ?
S1 N1 C8 C9 . . . . 138.88(11) ?
C10 O5 C9 O4 . . . . -3.37(19) ?
C10 O5 C9 C8 . . . . 176.14(12) ?
C7 C8 C9 O4 . . . . -4.9(2) ?
N1 C8 C9 O4 . . . . 175.11(12) ?
C7 C8 C9 O5 . . . . 175.59(12) ?
N1 C8 C9 O5 . . . . -4.40(18) ?
C8 N1 C11 C13 . . . . -80.86(14) ?
S1 N1 C11 C13 . . . . 59.52(15) ?
C8 N1 C11 C12 . . . . 149.66(12) ?
S1 N1 C11 C12 . . . . -69.95(14) ?

loop_
_cod_related_entry_id
_cod_related_entry_database
_cod_related_entry_code
1 ChemSpider 20315987
